data_7103224
loop_
_publ_author_name
'Yurkerwich, Kevin'
'Buccella, Daniela'
'Melnick, Jonathan G'
'Parkin, Gerard'

_publ_section_title
;
 Monovalent indium in a sulfur-rich coordination environment:
 synthesis, structure and reactivity of
 tris(2-mercapto-1-tert-butylimidazolyl)hydroborato indium, [TmBut]In.
;
_journal_issue 28
_journal_name_full 'Chemical communications (Cambridge, England)'
_journal_page_first 3305
_journal_page_last 3307
_journal_paper_doi 10.1039/b803037e
_journal_year 2008
_chemical_formula_sum 'C51 H77 B2 Cl In N12 S6'
_chemical_formula_weight 1222.50
_chemical_name_systematic
;
?
;
_space_group_IT_number 15
_symmetry_cell_setting monoclinic
_symmetry_space_group_name_Hall '-C 2yc'
_symmetry_space_group_name_H-M 'C 1 2/c 1'
_atom_sites_solution_hydrogens geom
_atom_sites_solution_primary direct
_atom_sites_solution_secondary difmap
_audit_creation_method SHELXL-97
_cell_angle_alpha 90.00
_cell_angle_beta 103.393(2)
_cell_angle_gamma 90.00
_cell_formula_units_Z 4
_cell_length_a 28.367(3)
_cell_length_b 11.6180(14)
_cell_length_c 19.433(2)
_cell_measurement_reflns_used 3580
_cell_measurement_temperature 125(2)
_cell_measurement_theta_max 23.26
_cell_measurement_theta_min 2.27
_cell_volume 6230.5(13)
_computing_cell_refinement 'Bruker SMART'
_computing_data_collection 'Bruker SMART'
_computing_data_reduction 'Bruker SAINT'
_computing_molecular_graphics 'Bruker SHELXTL'
_computing_publication_material 'Bruker SHELXTL'
_computing_structure_refinement 'SHELXL-97 (Sheldrick, 1997)'
_computing_structure_solution 'SHELXS-97 (Sheldrick, 1990)'
_diffrn_ambient_temperature 125(2)
_diffrn_measured_fraction_theta_full 0.998
_diffrn_measured_fraction_theta_max 0.998
_diffrn_measurement_device_type 'CCD area detector'
_diffrn_measurement_method 'phi and omega scans'
_diffrn_radiation_monochromator graphite
_diffrn_radiation_source 'fine-focus sealed tube'
_diffrn_radiation_type MoK\a
_diffrn_radiation_wavelength 0.71073
_diffrn_reflns_av_R_equivalents 0.1076
_diffrn_reflns_av_sigmaI/netI 0.0971
_diffrn_reflns_limit_h_max 40
_diffrn_reflns_limit_h_min -40
_diffrn_reflns_limit_k_max 16
_diffrn_reflns_limit_k_min -16
_diffrn_reflns_limit_l_max 27
_diffrn_reflns_limit_l_min -27
_diffrn_reflns_number 49218
_diffrn_reflns_theta_full 30.60
_diffrn_reflns_theta_max 30.60
_diffrn_reflns_theta_min 1.90
_exptl_absorpt_coefficient_mu 0.667
_exptl_absorpt_correction_T_max 0.9868
_exptl_absorpt_correction_T_min 0.9363
_exptl_absorpt_correction_type empirical
_exptl_absorpt_process_details SADABS
_exptl_crystal_colour Colorless
_exptl_crystal_density_diffrn 1.303
_exptl_crystal_density_meas ?
_exptl_crystal_density_method .
_exptl_crystal_description Needle
_exptl_crystal_F_000 2556
_exptl_crystal_size_max 0.10
_exptl_crystal_size_mid 0.02
_exptl_crystal_size_min 0.02
_platon_squeeze_details
;
The unite cell contains 6 benzene molecules which have been treated as a
diffuse contribution to the overall scattering without specific atom
positions by SQUEEZE/PLATON.
;
_refine_diff_density_max 0.620
_refine_diff_density_min -0.576
_refine_diff_density_rms 0.091
_refine_ls_extinction_method none
_refine_ls_goodness_of_fit_ref 1.037
_refine_ls_hydrogen_treatment mixed
_refine_ls_matrix_type full
_refine_ls_number_parameters 294
_refine_ls_number_reflns 9575
_refine_ls_number_restraints 0
_refine_ls_restrained_S_all 1.037
_refine_ls_R_factor_all 0.0959
_refine_ls_R_factor_gt 0.0498
_refine_ls_shift/su_max 0.001
_refine_ls_shift/su_mean 0.000
_refine_ls_structure_factor_coef Fsqd
_refine_ls_weighting_details 'calc w=1/[\s^2^(Fo^2^)+(0.0175P)^2^+0.0000P] where P=(Fo^2^+2Fc^2^)/3'
_refine_ls_weighting_scheme calc
_refine_ls_wR_factor_gt 0.0732
_refine_ls_wR_factor_ref 0.0801
_reflns_number_gt 5763
_reflns_number_total 9575
_reflns_threshold_expression >2sigma(I)
_cod_data_source_file b803037e.txt
_cod_data_source_block tincs10p
_cod_depositor_comments
;
The following automatic conversions were performed:
'_symmetry_cell_setting' value 'Monoclinic' changed to 'monoclinic'
according to '/home/saulius/struct/CIF-dictionaries/cif_core.dic'
dictionary named 'cif_core.dic' version 2.4.1 from 2010-06-29.

Automatic conversion script
Id: cif_fix_enum 1527 2010-12-29 10:47:43Z saulius 
;
_cod_original_sg_symbol_H-M C2/c
_cod_database_code 7103224

loop_
_symmetry_equiv_pos_as_xyz
'x, y, z'
'-x, y, -z+1/2'
'x+1/2, y+1/2, z'
'-x+1/2, y+1/2, -z+1/2'
'-x, -y, -z'
'x, -y, z-1/2'
'-x+1/2, -y+1/2, -z'
'x+1/2, -y+1/2, z-1/2'

loop_
_atom_site_label
_atom_site_type_symbol
_atom_site_fract_x
_atom_site_fract_y
_atom_site_fract_z
_atom_site_U_iso_or_equiv
_atom_site_adp_type
_atom_site_occupancy
_atom_site_symmetry_multiplicity
_atom_site_calc_flag
_atom_site_refinement_flags
_atom_site_disorder_assembly
_atom_site_disorder_group
In In 0.0000 0.75858(2) 0.7500 0.02318(8) Uani 1 2 d S . .
Cl Cl 0.0000 0.54654(8) 0.7500 0.0376(3) Uani 1 2 d S . .
B B 0.08389(11) 0.9868(3) 0.70895(16) 0.0275(7) Uani 1 1 d . . .
H1 H 0.0460(8) 0.9831(18) 0.7225(11) 0.019(6) Uiso 1 1 d . . .
S1 S 0.05811(2) 0.86478(6) 0.84699(3) 0.02946(17) Uani 1 1 d . . .
S2 S 0.05583(2) 0.72057(6) 0.66259(3) 0.02863(17) Uani 1 1 d . . .
S3 S 0.18424(3) 1.11582(6) 0.67273(4) 0.03166(17) Uani 1 1 d . . .
N11 N 0.11984(7) 0.90592(19) 0.75965(11) 0.0268(5) Uani 1 1 d . . .
C11 C 0.11093(9) 0.8529(2) 0.81704(13) 0.0262(6) Uani 1 1 d . . .
N12 N 0.14972(7) 0.78515(18) 0.84556(11) 0.0266(5) Uani 1 1 d . . .
C12 C 0.16428(9) 0.8685(2) 0.75102(14) 0.0295(6) Uani 1 1 d . . .
H12A H 0.1791 0.8908 0.7140 0.035 Uiso 1 1 calc R . .
C13 C 0.18309(10) 0.7952(2) 0.80394(14) 0.0307(7) Uani 1 1 d . . .
H13A H 0.2136 0.7574 0.8113 0.037 Uiso 1 1 calc R . .
C14 C 0.15837(10) 0.7193(2) 0.91472(14) 0.0334(7) Uani 1 1 d . . .
C15 C 0.20770(10) 0.6605(3) 0.92579(15) 0.0431(8) Uani 1 1 d . . .
H15A H 0.2330 0.7189 0.9286 0.065 Uiso 1 1 calc R . .
H15B H 0.2078 0.6087 0.8860 0.065 Uiso 1 1 calc R . .
H15C H 0.2140 0.6161 0.9699 0.065 Uiso 1 1 calc R . .
C16 C 0.15929(12) 0.8056(3) 0.97389(14) 0.0447(8) Uani 1 1 d . . .
H16A H 0.1850 0.8621 0.9746 0.067 Uiso 1 1 calc R . .
H16B H 0.1654 0.7651 1.0193 0.067 Uiso 1 1 calc R . .
H16C H 0.1280 0.8452 0.9659 0.067 Uiso 1 1 calc R . .
C17 C 0.11954(11) 0.6268(2) 0.91129(15) 0.0406(8) Uani 1 1 d . . .
H17A H 0.1208 0.5725 0.8732 0.061 Uiso 1 1 calc R . .
H17B H 0.0875 0.6631 0.9020 0.061 Uiso 1 1 calc R . .
H17C H 0.1254 0.5855 0.9565 0.061 Uiso 1 1 calc R . .
N21 N 0.07705(7) 0.94318(18) 0.63140(11) 0.0256(5) Uani 1 1 d . . .
C21 C 0.06099(9) 0.8364(2) 0.60910(13) 0.0259(6) Uani 1 1 d . . .
N22 N 0.05074(7) 0.83564(19) 0.53659(10) 0.0264(5) Uani 1 1 d . . .
C22 C 0.07617(10) 1.0098(2) 0.57232(13) 0.0303(6) Uani 1 1 d . . .
H22A H 0.0853 1.0885 0.5725 0.036 Uiso 1 1 calc R . .
C23 C 0.06014(9) 0.9445(2) 0.51459(14) 0.0304(7) Uani 1 1 d . . .
H23A H 0.0560 0.9690 0.4669 0.036 Uiso 1 1 calc R . .
C24 C 0.03434(10) 0.7344(2) 0.48816(13) 0.0323(6) Uani 1 1 d . . .
C25 C 0.07226(11) 0.6405(3) 0.50323(15) 0.0452(8) Uani 1 1 d . . .
H25A H 0.0715 0.6027 0.5480 0.068 Uiso 1 1 calc R . .
H25B H 0.1044 0.6742 0.5065 0.068 Uiso 1 1 calc R . .
H25C H 0.0655 0.5837 0.4649 0.068 Uiso 1 1 calc R . .
C26 C 0.02849(11) 0.7753(3) 0.41138(13) 0.0411(8) Uani 1 1 d . . .
H26A H 0.0597 0.8038 0.4048 0.062 Uiso 1 1 calc R . .
H26B H 0.0044 0.8373 0.4014 0.062 Uiso 1 1 calc R . .
H26C H 0.0176 0.7109 0.3790 0.062 Uiso 1 1 calc R . .
C27 C -0.01458(11) 0.6923(3) 0.49775(15) 0.0422(8) Uani 1 1 d . . .
H27A H -0.0100 0.6490 0.5421 0.063 Uiso 1 1 calc R . .
H27B H -0.0295 0.6423 0.4580 0.063 Uiso 1 1 calc R . .
H27C H -0.0357 0.7585 0.4993 0.063 Uiso 1 1 calc R . .
C31 C 0.13810(9) 1.1739(2) 0.70308(13) 0.0254(6) Uani 1 1 d . . .
N31 N 0.09912(7) 1.11404(19) 0.71621(10) 0.0267(5) Uani 1 1 d . . .
N32 N 0.13158(8) 1.28733(18) 0.71848(11) 0.0285(5) Uani 1 1 d . . .
C32 C 0.07020(10) 1.1922(3) 0.74140(14) 0.0339(7) Uani 1 1 d . . .
H32A H 0.0412 1.1737 0.7556 0.041 Uiso 1 1 calc R . .
C33 C 0.08927(10) 1.2974(3) 0.74257(14) 0.0366(7) Uani 1 1 d . . .
H33A H 0.0764 1.3663 0.7571 0.044 Uiso 1 1 calc R . .
C34 C 0.16482(11) 1.3862(2) 0.71359(15) 0.0362(7) Uani 1 1 d . . .
C35 C 0.17198(14) 1.3961(3) 0.63830(17) 0.0630(11) Uani 1 1 d . . .
H35A H 0.1406 1.4091 0.6054 0.095 Uiso 1 1 calc R . .
H35B H 0.1863 1.3247 0.6256 0.095 Uiso 1 1 calc R . .
H35C H 0.1936 1.4608 0.6356 0.095 Uiso 1 1 calc R . .
C36 C 0.14197(13) 1.4973(3) 0.7322(2) 0.0666(11) Uani 1 1 d . . .
H36A H 0.1113 1.5109 0.6978 0.100 Uiso 1 1 calc R . .
H36B H 0.1641 1.5618 0.7312 0.100 Uiso 1 1 calc R . .
H36C H 0.1359 1.4906 0.7797 0.100 Uiso 1 1 calc R . .
C37 C 0.21262(10) 1.3674(3) 0.76669(15) 0.0420(8) Uani 1 1 d . . .
H37A H 0.2277 1.2963 0.7550 0.063 Uiso 1 1 calc R . .
H37B H 0.2068 1.3610 0.8143 0.063 Uiso 1 1 calc R . .
H37C H 0.2342 1.4326 0.7650 0.063 Uiso 1 1 calc R . .

loop_
_atom_site_aniso_label
_atom_site_aniso_U_11
_atom_site_aniso_U_22
_atom_site_aniso_U_33
_atom_site_aniso_U_23
_atom_site_aniso_U_13
_atom_site_aniso_U_12
In 0.02003(13) 0.02929(17) 0.01873(13) 0.000 0.00145(10) 0.000
Cl 0.0432(6) 0.0274(6) 0.0477(6) 0.000 0.0216(5) 0.000
B 0.0238(17) 0.0369(19) 0.0209(16) 0.0037(14) 0.0036(13) 0.0004(14)
S1 0.0231(4) 0.0463(5) 0.0174(3) -0.0020(3) 0.0015(3) -0.0030(3)
S2 0.0317(4) 0.0300(4) 0.0252(4) 0.0056(3) 0.0086(3) 0.0054(3)
S3 0.0315(4) 0.0330(4) 0.0338(4) -0.0040(3) 0.0143(3) 0.0013(3)
N11 0.0214(12) 0.0385(14) 0.0198(12) 0.0033(10) 0.0034(10) -0.0020(10)
C11 0.0190(13) 0.0387(16) 0.0172(13) -0.0022(12) -0.0030(11) -0.0033(12)
N12 0.0200(11) 0.0363(14) 0.0203(11) 0.0045(9) -0.0018(9) -0.0015(10)
C12 0.0236(15) 0.0382(18) 0.0261(15) 0.0036(13) 0.0046(12) -0.0024(12)
C13 0.0225(14) 0.0394(17) 0.0278(15) 0.0047(12) 0.0007(12) 0.0009(12)
C14 0.0326(16) 0.0425(19) 0.0218(14) 0.0098(13) -0.0006(12) 0.0007(13)
C15 0.0402(18) 0.055(2) 0.0313(17) 0.0138(15) 0.0018(14) 0.0059(16)
C16 0.049(2) 0.058(2) 0.0201(15) 0.0030(14) -0.0058(14) 0.0028(16)
C17 0.0413(18) 0.046(2) 0.0349(17) 0.0102(14) 0.0104(15) -0.0019(15)
N21 0.0234(12) 0.0321(13) 0.0192(11) 0.0060(10) 0.0009(9) 0.0019(10)
C21 0.0224(14) 0.0318(16) 0.0226(14) 0.0040(12) 0.0031(11) 0.0055(12)
N22 0.0238(12) 0.0343(14) 0.0188(11) 0.0018(10) 0.0003(9) 0.0002(10)
C22 0.0326(16) 0.0312(16) 0.0253(15) 0.0056(13) 0.0030(13) 0.0002(13)
C23 0.0322(16) 0.0333(17) 0.0222(14) 0.0098(12) -0.0005(12) 0.0000(13)
C24 0.0359(16) 0.0320(17) 0.0263(14) -0.0010(13) 0.0021(12) -0.0035(14)
C25 0.058(2) 0.044(2) 0.0309(17) -0.0068(15) 0.0046(16) 0.0088(17)
C26 0.0479(18) 0.047(2) 0.0240(15) -0.0040(14) 0.0002(13) -0.0064(15)
C27 0.0434(19) 0.0443(19) 0.0333(17) -0.0003(14) -0.0024(15) -0.0091(15)
C31 0.0275(15) 0.0312(16) 0.0158(13) -0.0009(11) 0.0016(11) 0.0050(12)
N31 0.0212(12) 0.0401(14) 0.0174(11) -0.0042(10) 0.0015(9) 0.0043(10)
N32 0.0266(12) 0.0304(14) 0.0260(12) -0.0050(10) 0.0009(10) 0.0047(10)
C32 0.0232(15) 0.053(2) 0.0237(15) -0.0069(14) 0.0018(12) 0.0083(14)
C33 0.0302(17) 0.0450(19) 0.0303(16) -0.0126(14) -0.0016(13) 0.0148(14)
C34 0.0434(18) 0.0312(17) 0.0330(17) -0.0025(13) 0.0068(15) 0.0027(14)
C35 0.099(3) 0.047(2) 0.041(2) 0.0093(17) 0.014(2) -0.006(2)
C36 0.067(3) 0.038(2) 0.091(3) -0.012(2) 0.010(2) 0.0122(19)
C37 0.0368(18) 0.045(2) 0.0435(19) -0.0073(15) 0.0076(15) -0.0051(15)

loop_
_atom_type_symbol
_atom_type_description
_atom_type_scat_dispersion_real
_atom_type_scat_dispersion_imag
_atom_type_scat_source
C C 0.0033 0.0016 'International Tables Vol C Tables 4.2.6.8 and 6.1.1.4'
H H 0.0000 0.0000 'International Tables Vol C Tables 4.2.6.8 and 6.1.1.4'
B B 0.0013 0.0007 'International Tables Vol C Tables 4.2.6.8 and 6.1.1.4'
Cl Cl 0.1484 0.1585 'International Tables Vol C Tables 4.2.6.8 and 6.1.1.4'
In In -0.7276 1.3100 'International Tables Vol C Tables 4.2.6.8 and 6.1.1.4'
N N 0.0061 0.0033 'International Tables Vol C Tables 4.2.6.8 and 6.1.1.4'
S S 0.1246 0.1234 'International Tables Vol C Tables 4.2.6.8 and 6.1.1.4'

loop_
_geom_angle_atom_site_label_1
_geom_angle_atom_site_label_2
_geom_angle_atom_site_label_3
_geom_angle
_geom_angle_site_symmetry_1
_geom_angle_site_symmetry_3
_geom_angle_publ_flag
Cl In S1 119.307(18) . . ?
Cl In S1 119.307(18) . 2_556 ?
S1 In S1 121.39(4) . 2_556 ?
Cl In S2 80.273(16) . . ?
S1 In S2 100.31(2) . . ?
S1 In S2 89.23(2) 2_556 . ?
Cl In S2 80.273(16) . 2_556 ?
S1 In S2 89.23(2) . 2_556 ?
S1 In S2 100.31(2) 2_556 2_556 ?
S2 In S2 160.55(3) . 2_556 ?
H1 B N31 105.6(11) . . ?
H1 B N11 109.8(11) . . ?
N31 B N11 113.1(2) . . ?
H1 B N21 107.0(11) . . ?
N31 B N21 111.7(2) . . ?
N11 B N21 109.4(2) . . ?
C11 S1 In 100.17(8) . . ?
C21 S2 In 114.08(9) . . ?
C11 N11 C12 108.0(2) . . ?
C11 N11 B 125.3(2) . . ?
C12 N11 B 126.5(2) . . ?
N11 C11 N12 108.2(2) . . ?
N11 C11 S1 125.7(2) . . ?
N12 C11 S1 126.1(2) . . ?
C11 N12 C13 108.1(2) . . ?
C11 N12 C14 127.0(2) . . ?
C13 N12 C14 124.6(2) . . ?
C13 C12 N11 108.5(2) . . ?
C12 C13 N12 107.2(2) . . ?
N12 C14 C16 108.0(2) . . ?
N12 C14 C15 107.8(2) . . ?
C16 C14 C15 109.5(2) . . ?
N12 C14 C17 110.4(2) . . ?
C16 C14 C17 112.5(2) . . ?
C15 C14 C17 108.6(2) . . ?
C21 N21 C22 107.9(2) . . ?
C21 N21 B 124.3(2) . . ?
C22 N21 B 126.6(2) . . ?
N21 C21 N22 108.0(2) . . ?
N21 C21 S2 126.08(19) . . ?
N22 C21 S2 125.9(2) . . ?
C21 N22 C23 107.6(2) . . ?
C21 N22 C24 127.3(2) . . ?
C23 N22 C24 125.0(2) . . ?
C23 C22 N21 108.4(2) . . ?
C22 C23 N22 108.1(2) . . ?
N22 C24 C25 109.8(2) . . ?
N22 C24 C27 109.4(2) . . ?
C25 C24 C27 111.9(2) . . ?
N22 C24 C26 108.2(2) . . ?
C25 C24 C26 108.9(2) . . ?
C27 C24 C26 108.7(2) . . ?
N32 C31 N31 106.8(2) . . ?
N32 C31 S3 127.7(2) . . ?
N31 C31 S3 125.5(2) . . ?
C31 N31 C32 107.5(2) . . ?
C31 N31 B 133.5(2) . . ?
C32 N31 B 119.0(2) . . ?
C31 N32 C33 108.9(2) . . ?
C31 N32 C34 127.0(2) . . ?
C33 N32 C34 124.1(2) . . ?
C33 C32 N31 109.6(3) . . ?
C32 C33 N32 107.2(2) . . ?
N32 C34 C37 108.8(2) . . ?
N32 C34 C36 108.9(3) . . ?
C37 C34 C36 108.8(2) . . ?
N32 C34 C35 110.0(2) . . ?
C37 C34 C35 111.5(3) . . ?
C36 C34 C35 108.8(3) . . ?

loop_
_geom_bond_atom_site_label_1
_geom_bond_atom_site_label_2
_geom_bond_distance
_geom_bond_site_symmetry_2
_geom_bond_publ_flag
In Cl 2.4636(10) . ?
In S1 2.5204(7) . ?
In S1 2.5204(7) 2_556 ?
In S2 2.6143(7) . ?
In S2 2.6143(7) 2_556 ?
B H1 1.16(2) . ?
B N31 1.538(4) . ?
B N11 1.558(4) . ?
B N21 1.559(4) . ?
S1 C11 1.734(3) . ?
S2 C21 1.727(3) . ?
S3 C31 1.695(3) . ?
N11 C11 1.348(3) . ?
N11 C12 1.380(3) . ?
C11 N12 1.362(3) . ?
N12 C13 1.385(3) . ?
N12 C14 1.516(3) . ?
C12 C13 1.347(3) . ?
C14 C16 1.521(4) . ?
C14 C15 1.527(4) . ?
C14 C17 1.530(4) . ?
N21 C21 1.357(3) . ?
N21 C22 1.380(3) . ?
C21 N22 1.371(3) . ?
N22 C23 1.381(3) . ?
N22 C24 1.511(3) . ?
C22 C23 1.343(3) . ?
C24 C25 1.512(4) . ?
C24 C27 1.523(4) . ?
C24 C26 1.538(3) . ?
C31 N32 1.373(3) . ?
C31 N31 1.379(3) . ?
N31 C32 1.387(3) . ?
N32 C33 1.391(3) . ?
N32 C34 1.503(3) . ?
C32 C33 1.335(4) . ?
C34 C37 1.518(4) . ?
C34 C36 1.525(4) . ?
C34 C35 1.527(4) . ?

loop_
_platon_squeeze_void_nr
_platon_squeeze_void_average_x
_platon_squeeze_void_average_y
_platon_squeeze_void_average_z
_platon_squeeze_void_volume
_platon_squeeze_void_count_electrons
1 0.250 -0.250 0.500 320.1 63.1
2 0.250 0.250 1.000 320.2 63.1
3 0.750 -0.250 0.000 320.1 63.1
4 0.750 0.250 0.500 320.1 63.1
